data_2239019
loop_
_publ_author_name
'Ramathilagam, C.'
'Umarani, P. R.'
'Venkatesan, N.'
'Rajakumar, P.'
'Gunasekaran, B.'
'Manivannan, V.'

_publ_section_title
;
 9-[4-(Azidomethyl)phenyl]-9<i>H</i>-carbazole-3-carbonitrile
;
_journal_coeditor_code HB7185
_journal_issue 2
_journal_name_full 'Acta Crystallographica Section E'
_journal_page_first o197
_journal_paper_doi 10.1107/S1600536814001391
_journal_volume 70
_journal_year 2014
_chemical_formula_iupac 'C20 H13 N5'
_chemical_formula_moiety 'C20 H13 N5'
_chemical_formula_sum 'C20 H13 N5'
_chemical_formula_weight 323.35
_chemical_name_systematic
;
9-[4-(Azidomethyl)phenyl]-9<i>H</i>-carbazole-3-carbonitrile
;
_space_group_IT_number 14
_symmetry_cell_setting monoclinic
_symmetry_space_group_name_Hall '-P 2ybc'
_symmetry_space_group_name_H-M 'P 1 21/c 1'
_atom_sites_solution_hydrogens geom
_atom_sites_solution_primary direct
_atom_sites_solution_secondary difmap
_audit_creation_method SHELXL97
_cell_angle_alpha 90.00
_cell_angle_beta 90.970(2)
_cell_angle_gamma 90.00
_cell_formula_units_Z 4
_cell_length_a 9.8457(2)
_cell_length_b 8.4032(2)
_cell_length_c 19.9127(5)
_cell_measurement_reflns_used 4076
_cell_measurement_temperature 295(2)
_cell_measurement_theta_max 28.3
_cell_measurement_theta_min 2.0
_cell_volume 1647.25(7)
_computing_cell_refinement 'SAINT (Bruker, 2008)'
_computing_data_collection 'APEX2 (Bruker, 2008)'
_computing_data_reduction 'SAINT (Bruker, 2008)'
_computing_molecular_graphics 'PLATON (Spek, 2009)'
_computing_publication_material 'SHELXL-97 (Sheldrick, 2008)'
_computing_structure_refinement 'SHELXL-97 (Sheldrick, 2008)'
_computing_structure_solution 'SHELXS-97 (Sheldrick, 2008)'
_diffrn_ambient_temperature 295(2)
_diffrn_detector_area_resol_mean 0
_diffrn_measured_fraction_theta_full 0.994
_diffrn_measured_fraction_theta_max 0.994
_diffrn_measurement_device_type 'Bruker kappa APEXII CCD'
_diffrn_measurement_method '\w and \f'
_diffrn_radiation_monochromator graphite
_diffrn_radiation_source 'fine-focus sealed tube'
_diffrn_radiation_type MoK\a
_diffrn_radiation_wavelength 0.71073
_diffrn_reflns_av_R_equivalents 0.0230
_diffrn_reflns_av_sigmaI/netI 0.0233
_diffrn_reflns_limit_h_max 13
_diffrn_reflns_limit_h_min -12
_diffrn_reflns_limit_k_max 11
_diffrn_reflns_limit_k_min -10
_diffrn_reflns_limit_l_max 26
_diffrn_reflns_limit_l_min -26
_diffrn_reflns_number 15375
_diffrn_reflns_theta_full 28.31
_diffrn_reflns_theta_max 28.31
_diffrn_reflns_theta_min 2.05
_diffrn_standards_interval_count 0
_diffrn_standards_interval_time 0
_exptl_absorpt_coefficient_mu 0.082
_exptl_absorpt_correction_T_max 0.9837
_exptl_absorpt_correction_T_min 0.9582
_exptl_absorpt_correction_type multi-scan
_exptl_absorpt_process_details '(SADABS; Sheldrick, 1996)'
_exptl_crystal_colour 'pale yellow'
_exptl_crystal_density_diffrn 1.304
_exptl_crystal_density_method 'not measured'
_exptl_crystal_description block
_exptl_crystal_F_000 672
_exptl_crystal_size_max 0.25
_exptl_crystal_size_mid 0.20
_exptl_crystal_size_min 0.20
_refine_diff_density_max 0.674
_refine_diff_density_min -0.318
_refine_ls_extinction_method none
_refine_ls_goodness_of_fit_ref 1.068
_refine_ls_hydrogen_treatment constr
_refine_ls_matrix_type full
_refine_ls_number_parameters 236
_refine_ls_number_reflns 4076
_refine_ls_number_restraints 10
_refine_ls_restrained_S_all 1.082
_refine_ls_R_factor_all 0.0951
_refine_ls_R_factor_gt 0.0646
_refine_ls_shift/su_max 0.000
_refine_ls_shift/su_mean 0.000
_refine_ls_structure_factor_coef Fsqd
_refine_ls_weighting_details 'calc w=1/[\s^2^(Fo^2^)+(0.1219P)^2^+0.4961P] where P=(Fo^2^+2Fc^2^)/3'
_refine_ls_weighting_scheme calc
_refine_ls_wR_factor_gt 0.2006
_refine_ls_wR_factor_ref 0.2298
_reflns_number_gt 2676
_reflns_number_total 4076
_reflns_threshold_expression >2sigma(I)
_cod_data_source_file hb7185sup1.cif
_cod_data_source_block I
_cod_original_sg_symbol_H-M 'P 21/c'
_cod_database_code 2239019
_cod_database_fobs_code 2239019

loop_
_symmetry_equiv_pos_as_xyz
'x, y, z'
'-x, y+1/2, -z+1/2'
'-x, -y, -z'
'x, -y-1/2, z-1/2'

loop_
_atom_site_type_symbol
_atom_site_label
_atom_site_fract_x
_atom_site_fract_y
_atom_site_fract_z
_atom_site_U_iso_or_equiv
_atom_site_adp_type
_atom_site_calc_flag
_atom_site_refinement_flags
_atom_site_occupancy
_atom_site_symmetry_multiplicity
_atom_site_disorder_assembly
_atom_site_disorder_group
C C1 0.1427(2) 0.6443(3) -0.02437(10) 0.0462(5) Uani d . 1 1 . .
C C2 0.0810(2) 0.7908(3) -0.03579(11) 0.0532(5) Uani d . 1 1 . .
H H2 0.0891 0.8728 -0.0046 0.064 Uiso calc R 1 1 . .
C C3 0.0079(3) 0.8108(3) -0.09424(12) 0.0584(6) Uani d . 1 1 . .
H H3 -0.0355 0.9073 -0.1025 0.070 Uiso calc R 1 1 . .
C C4 -0.0026(2) 0.6891(3) -0.14171(11) 0.0554(6) Uani d . 1 1 . .
C C5 0.0600(2) 0.5431(3) -0.13083(10) 0.0502(5) Uani d . 1 1 . .
H H5 0.0533 0.4627 -0.1628 0.060 Uiso calc R 1 1 . .
C C6 0.1326(2) 0.5191(2) -0.07139(10) 0.0453(5) Uani d . 1 1 . .
C C7 0.2076(2) 0.3867(3) -0.04382(11) 0.0473(5) Uani d . 1 1 . .
C C8 0.2302(2) 0.2308(3) -0.06541(12) 0.0541(5) Uani d . 1 1 . .
H H8 0.1961 0.1962 -0.1067 0.065 Uiso calc R 1 1 . .
C C9 0.3039(2) 0.1295(3) -0.02440(13) 0.0602(6) Uani d . 1 1 . .
H H9 0.3202 0.0258 -0.0384 0.072 Uiso calc R 1 1 . .
C C10 0.3538(3) 0.1802(3) 0.03750(13) 0.0638(6) Uani d . 1 1 . .
H H10 0.4019 0.1089 0.0646 0.077 Uiso calc R 1 1 . .
C C11 0.3343(3) 0.3342(3) 0.06016(12) 0.0591(6) Uani d . 1 1 . .
H H11 0.3687 0.3677 0.1016 0.071 Uiso calc R 1 1 . .
C C12 0.2609(2) 0.4363(3) 0.01842(11) 0.0491(5) Uani d . 1 1 . .
C C13 0.2663(2) 0.6895(2) 0.08503(10) 0.0470(5) Uani d . 1 1 . .
C C14 0.4037(2) 0.7025(3) 0.09936(12) 0.0559(6) Uani d . 1 1 . .
H H14 0.4666 0.6511 0.0726 0.067 Uiso calc R 1 1 . .
C C15 0.4469(3) 0.7928(3) 0.15393(13) 0.0607(6) Uani d . 1 1 . .
H H15 0.5393 0.8000 0.1640 0.073 Uiso calc R 1 1 . .
C C16 0.3556(3) 0.8719(3) 0.19349(11) 0.0600(6) Uani d . 1 1 B .
C C17 0.2184(3) 0.8588(3) 0.17812(11) 0.0585(6) Uani d . 1 1 . .
H H17 0.1556 0.9119 0.2044 0.070 Uiso calc R 1 1 . .
C C18 0.1733(2) 0.7679(3) 0.12418(11) 0.0535(5) Uani d . 1 1 . .
H H18 0.0809 0.7596 0.1144 0.064 Uiso calc R 1 1 . .
C C19 -0.0782(3) 0.7148(3) -0.20322(13) 0.0720(7) Uani d . 1 1 . .
C C20 0.4028(4) 0.9678(4) 0.25333(15) 0.0909(10) Uani d . 1 1 . .
H H20A 0.4985 0.9911 0.2479 0.109 Uiso calc R 1 1 A 1
H H20B 0.3548 1.0686 0.2523 0.109 Uiso calc R 1 1 A 1
N N1 0.22210(19) 0.5936(2) 0.02970(9) 0.0501(5) Uani d . 1 1 . .
N N2 -0.1372(4) 0.7353(4) -0.25201(14) 0.1079(10) Uani d . 1 1 . .
N N3 0.4560(12) 0.8595(18) 0.3064(5) 0.106(4) Uani d PU 0.35(2) 1 B 2
N N3A 0.3867(14) 0.9011(9) 0.3169(3) 0.134(4) Uani d PDU 0.65(2) 1 B 1
N N4 0.3659(4) 0.7676(7) 0.32487(16) 0.1170(13) Uani d DU 1 1 . .
N N5 0.3230(6) 0.6426(7) 0.3378(3) 0.186(3) Uani d U 1 1 B .

loop_
_atom_site_aniso_label
_atom_site_aniso_U_11
_atom_site_aniso_U_22
_atom_site_aniso_U_33
_atom_site_aniso_U_12
_atom_site_aniso_U_13
_atom_site_aniso_U_23
C1 0.0527(11) 0.0444(11) 0.0414(10) -0.0050(9) -0.0002(8) 0.0002(8)
C2 0.0671(13) 0.0423(12) 0.0502(12) -0.0001(10) -0.0010(10) -0.0016(9)
C3 0.0714(15) 0.0498(13) 0.0538(12) 0.0052(11) -0.0009(11) 0.0063(10)
C4 0.0656(14) 0.0580(14) 0.0425(11) -0.0009(10) -0.0018(10) 0.0077(9)
C5 0.0591(12) 0.0503(12) 0.0413(10) -0.0080(9) 0.0015(9) -0.0012(9)
C6 0.0499(11) 0.0430(11) 0.0431(10) -0.0062(8) 0.0037(8) -0.0002(8)
C7 0.0513(11) 0.0444(11) 0.0462(11) -0.0047(8) 0.0020(8) -0.0014(8)
C8 0.0584(12) 0.0478(12) 0.0561(13) -0.0058(10) 0.0016(10) -0.0078(10)
C9 0.0661(14) 0.0428(12) 0.0717(15) 0.0011(10) 0.0036(12) -0.0033(10)
C10 0.0712(15) 0.0511(14) 0.0688(15) 0.0082(11) -0.0046(12) 0.0065(11)
C11 0.0697(14) 0.0531(14) 0.0540(13) 0.0034(11) -0.0085(11) 0.0006(10)
C12 0.0547(11) 0.0431(11) 0.0496(11) -0.0034(9) 0.0000(9) -0.0013(9)
C13 0.0587(12) 0.0416(11) 0.0405(10) -0.0067(9) -0.0041(8) -0.0005(8)
C14 0.0579(13) 0.0554(13) 0.0543(12) -0.0036(10) 0.0004(10) -0.0017(10)
C15 0.0632(14) 0.0579(14) 0.0606(13) -0.0114(11) -0.0123(11) 0.0004(11)
C16 0.0848(17) 0.0479(13) 0.0468(12) -0.0102(11) -0.0128(11) -0.0002(9)
C17 0.0772(16) 0.0525(13) 0.0458(12) 0.0007(11) 0.0028(11) -0.0061(10)
C18 0.0587(12) 0.0504(13) 0.0512(12) -0.0028(10) -0.0015(10) -0.0019(10)
C19 0.096(2) 0.0680(17) 0.0518(14) 0.0063(14) -0.0078(13) 0.0073(12)
C20 0.123(3) 0.083(2) 0.0659(18) -0.0031(18) -0.0312(17) -0.0208(15)
N1 0.0608(11) 0.0419(10) 0.0472(10) 0.0001(8) -0.0076(8) -0.0047(7)
N2 0.157(3) 0.102(2) 0.0629(15) 0.021(2) -0.0350(17) 0.0106(15)
N3 0.074(5) 0.200(7) 0.044(5) 0.028(5) -0.013(3) -0.012(5)
N3A 0.157(8) 0.172(6) 0.073(3) -0.066(5) 0.018(4) -0.039(4)
N4 0.112(3) 0.176(4) 0.0636(17) 0.046(3) 0.0171(17) 0.027(2)
N5 0.194(5) 0.181(4) 0.187(5) 0.079(3) 0.087(4) 0.105(4)

loop_
_atom_type_symbol
_atom_type_description
_atom_type_scat_dispersion_real
_atom_type_scat_dispersion_imag
_atom_type_scat_source
C C 0.0033 0.0016 'International Tables Vol C Tables 4.2.6.8 and 6.1.1.4'
H H 0.0000 0.0000 'International Tables Vol C Tables 4.2.6.8 and 6.1.1.4'
N N 0.0061 0.0033 'International Tables Vol C Tables 4.2.6.8 and 6.1.1.4'

loop_
_geom_angle_atom_site_label_1
_geom_angle_atom_site_label_2
_geom_angle_atom_site_label_3
_geom_angle
N1 C1 C2 129.68(19)
N1 C1 C6 108.53(18)
C2 C1 C6 121.78(19)
C3 C2 C1 118.0(2)
C3 C2 H2 121.0
C1 C2 H2 121.0
C2 C3 C4 121.2(2)
C2 C3 H3 119.4
C4 C3 H3 119.4
C5 C4 C3 120.9(2)
C5 C4 C19 119.2(2)
C3 C4 C19 119.9(2)
C6 C5 C4 118.9(2)
C6 C5 H5 120.6
C4 C5 H5 120.6
C5 C6 C1 119.2(2)
C5 C6 C7 133.7(2)
C1 C6 C7 107.10(18)
C8 C7 C12 119.5(2)
C8 C7 C6 133.7(2)
C12 C7 C6 106.80(19)
C9 C8 C7 118.8(2)
C9 C8 H8 120.6
C7 C8 H8 120.6
C8 C9 C10 120.8(2)
C8 C9 H9 119.6
C10 C9 H9 119.6
C11 C10 C9 121.8(2)
C11 C10 H10 119.1
C9 C10 H10 119.1
C10 C11 C12 117.1(2)
C10 C11 H11 121.4
C12 C11 H11 121.4
C11 C12 N1 129.1(2)
C11 C12 C7 121.9(2)
N1 C12 C7 108.97(19)
C18 C13 C14 120.1(2)
C18 C13 N1 120.60(19)
C14 C13 N1 119.3(2)
C13 C14 C15 119.5(2)
C13 C14 H14 120.3
C15 C14 H14 120.3
C16 C15 C14 121.2(2)
C16 C15 H15 119.4
C14 C15 H15 119.4
C15 C16 C17 118.6(2)
C15 C16 C20 121.1(3)
C17 C16 C20 120.3(3)
C16 C17 C18 120.9(2)
C16 C17 H17 119.5
C18 C17 H17 119.5
C13 C18 C17 119.6(2)
C13 C18 H18 120.2
C17 C18 H18 120.2
N2 C19 C4 179.6(4)
N3A C20 C16 117.7(3)
N3 C20 C16 109.6(6)
N3A C20 H20A 107.9
N3 C20 H20A 82.6
C16 C20 H20A 107.9
N3A C20 H20B 107.9
N3 C20 H20B 135.8
C16 C20 H20B 107.9
H20A C20 H20B 107.2
C1 N1 C12 108.59(17)
C1 N1 C13 125.89(18)
C12 N1 C13 125.34(18)
N4 N3 C20 110.4(7)
N4 N3A C20 122.6(6)
N3A N4 N5 167.6(8)
N5 N4 N3 153.5(8)

loop_
_geom_bond_atom_site_label_1
_geom_bond_atom_site_label_2
_geom_bond_distance
C1 N1 1.387(3)
C1 C2 1.389(3)
C1 C6 1.411(3)
C2 C3 1.368(3)
C2 H2 0.9300
C3 C4 1.396(3)
C3 H3 0.9300
C4 C5 1.389(3)
C4 C19 1.439(3)
C5 C6 1.387(3)
C5 H5 0.9300
C6 C7 1.439(3)
C7 C8 1.397(3)
C7 C12 1.401(3)
C8 C9 1.378(3)
C8 H8 0.9300
C9 C10 1.387(4)
C9 H9 0.9300
C10 C11 1.385(4)
C10 H10 0.9300
C11 C12 1.389(3)
C11 H11 0.9300
C12 N1 1.395(3)
C13 C18 1.380(3)
C13 C14 1.382(3)
C13 N1 1.427(3)
C14 C15 1.386(3)
C14 H14 0.9300
C15 C16 1.377(4)
C15 H15 0.9300
C16 C17 1.385(4)
C16 C20 1.505(3)
C17 C18 1.385(3)
C17 H17 0.9300
C18 H18 0.9300
C19 N2 1.137(4)
C20 N3A 1.397(8)
C20 N3 1.483(11)
C20 H20A 0.9700
C20 H20B 0.9700
N3 N4 1.237(14)
N3A N4 1.1513(10)
N4 N5 1.163(7)

loop_
_geom_hbond_atom_site_label_D
_geom_hbond_atom_site_label_H
_geom_hbond_atom_site_label_A
_geom_hbond_site_symmetry_A
_geom_hbond_distance_DH
_geom_hbond_distance_HA
_geom_hbond_distance_DA
_geom_hbond_angle_DHA
C14 H14 Cg3 3_665 0.93 2.91 3.673(2) 140

loop_
_geom_torsion_atom_site_label_1
_geom_torsion_atom_site_label_2
_geom_torsion_atom_site_label_3
_geom_torsion_atom_site_label_4
_geom_torsion
N1 C1 C2 C3 179.5(2)
C6 C1 C2 C3 0.7(3)
C1 C2 C3 C4 -1.1(4)
C2 C3 C4 C5 0.5(4)
C2 C3 C4 C19 -178.9(2)
C3 C4 C5 C6 0.6(3)
C19 C4 C5 C6 -180.0(2)
C4 C5 C6 C1 -1.0(3)
C4 C5 C6 C7 179.6(2)
N1 C1 C6 C5 -178.63(18)
C2 C1 C6 C5 0.4(3)
N1 C1 C6 C7 0.9(2)
C2 C1 C6 C7 179.95(19)
C5 C6 C7 C8 -3.3(4)
C1 C6 C7 C8 177.3(2)
C5 C6 C7 C12 179.1(2)
C1 C6 C7 C12 -0.4(2)
C12 C7 C8 C9 0.5(3)
C6 C7 C8 C9 -176.9(2)
C7 C8 C9 C10 0.6(4)
C8 C9 C10 C11 -1.1(4)
C9 C10 C11 C12 0.6(4)
C10 C11 C12 N1 177.2(2)
C10 C11 C12 C7 0.5(4)
C8 C7 C12 C11 -1.0(3)
C6 C7 C12 C11 177.0(2)
C8 C7 C12 N1 -178.34(19)
C6 C7 C12 N1 -0.3(2)
C18 C13 C14 C15 1.0(3)
N1 C13 C14 C15 -178.6(2)
C13 C14 C15 C16 -1.1(4)
C14 C15 C16 C17 0.5(4)
C14 C15 C16 C20 179.1(2)
C15 C16 C17 C18 0.1(4)
C20 C16 C17 C18 -178.4(2)
C14 C13 C18 C17 -0.4(3)
N1 C13 C18 C17 179.3(2)
C16 C17 C18 C13 -0.2(3)
C15 C16 C20 N3A -103.0(8)
C17 C16 C20 N3A 75.6(8)
C15 C16 C20 N3 -69.1(6)
C17 C16 C20 N3 109.5(6)
C2 C1 N1 C12 180.0(2)
C6 C1 N1 C12 -1.1(2)
C2 C1 N1 C13 -4.8(4)
C6 C1 N1 C13 174.15(19)
C11 C12 N1 C1 -176.2(2)
C7 C12 N1 C1 0.9(2)
C11 C12 N1 C13 8.5(4)
C7 C12 N1 C13 -174.42(19)
C18 C13 N1 C1 57.2(3)
C14 C13 N1 C1 -123.1(2)
C18 C13 N1 C12 -128.3(2)
C14 C13 N1 C12 51.3(3)
N3A C20 N3 N4 50.2(7)
C16 C20 N3 N4 -61.0(11)
N3 C20 N3A N4 -66.7(13)
C16 C20 N3A N4 16.2(17)
C20 N3A N4 N5 -118(3)
C20 N3A N4 N3 68.5(11)
C20 N3 N4 N3A -51.9(9)
C20 N3 N4 N5 131.1(12)
